data_4329350
loop_
_publ_author_name
'Fabian Ehret'
'Martina Bubrin'
'Ralph H\"ubner'
'David Schweinfurth'
'Ingo Hartenbach'
'Stanislav Z\'ali\<s'
'Wolfgang Kaim'

_publ_contact_author_address
;
Universitaet Stuttgart,
Institut fuer Anorganische Chemie,
Pfaffenwaldring 55,
Stuttgart, D-70569
Germany
;
_publ_contact_author_email ehret@iac.uni-stuttgart.de
_publ_contact_author_fax '++49(0)711 685 64170'
_publ_contact_author_name 'Ehret Fabian'
_publ_contact_author_phone '++49(0)711 685 64165'
_publ_section_title
;
 Filling Gaps in the Series of Noninnocent Hetero-1,3-diene Chelate
 Ligands: Ruthenium Complexes of Redox-Active \a-Azocarbonyl and
 \a-Azothiocarbonyl Ligands RNNC(R')E, E = O or S
;
_journal_name_full 'Inorganic Chemistry'
_journal_page_first 6237
_journal_page_last 6244
_journal_paper_doi 10.1021/ic300439h
_journal_volume 51
_journal_year 2012
_chemical_formula_moiety 'C33 H26 N6 Ru S, F6 P'
_chemical_formula_sum 'C33 H26 F6 N6 P Ru S'
_chemical_formula_weight 784.70
_chemical_name_systematic
; 
 ? 
;
_space_group_IT_number 14
_symmetry_cell_setting monoclinic
_symmetry_space_group_name_Hall '-P 2ybc'
_symmetry_space_group_name_H-M 'P 1 21/c 1'
_atom_sites_solution_hydrogens geom
_atom_sites_solution_primary direct
_atom_sites_solution_secondary difmap
_audit_creation_method SHELXL-97
_cell_angle_alpha 90.00
_cell_angle_beta 98.853(4)
_cell_angle_gamma 90.00
_cell_formula_units_Z 4
_cell_length_a 10.5702(19)
_cell_length_b 8.8205(15)
_cell_length_c 33.470(6)
_cell_measurement_reflns_used 4455
_cell_measurement_temperature 100(2)
_cell_measurement_theta_max 25.22
_cell_measurement_theta_min 1.95
_cell_volume 3083.4(9)
_computing_cell_refinement 'Bruker Apex2 suite, 2008'
_computing_data_collection 'Bruker Apex2 suite, 2008'
_computing_data_reduction 'Bruker Apex2 suite, 2008'
_computing_structure_refinement 'SHELXL-97 (Sheldrick, 1997)'
_computing_structure_solution 'SHELXS-97 (Sheldrick, 1990)'
_diffrn_ambient_temperature 100(2)
_diffrn_detector_area_resol_mean 0
_diffrn_measured_fraction_theta_full 0.812
_diffrn_measured_fraction_theta_max 0.797
_diffrn_measurement_device_type 'Bruker kappa Apex2duo'
_diffrn_measurement_method 'omega psi scan'
_diffrn_radiation_monochromator graphite
_diffrn_radiation_source 'fine-focus sealed tube'
_diffrn_radiation_type MoK\a
_diffrn_radiation_wavelength 0.71073
_diffrn_reflns_av_R_equivalents 0.0417
_diffrn_reflns_av_sigmaI/netI 0.0563
_diffrn_reflns_limit_h_max 9
_diffrn_reflns_limit_h_min -11
_diffrn_reflns_limit_k_max 8
_diffrn_reflns_limit_k_min -10
_diffrn_reflns_limit_l_max 39
_diffrn_reflns_limit_l_min -38
_diffrn_reflns_number 14665
_diffrn_reflns_theta_full 25.00
_diffrn_reflns_theta_max 25.22
_diffrn_reflns_theta_min 1.95
_diffrn_standards_decay_% 0
_diffrn_standards_interval_count 0
_diffrn_standards_interval_time 0
_diffrn_standards_number 0
_exptl_absorpt_coefficient_mu 0.701
_exptl_absorpt_correction_T_max 0.9658
_exptl_absorpt_correction_T_min 0.6825
_exptl_absorpt_correction_type multi-scan
_exptl_absorpt_process_details 'Blessing, 1995'
_exptl_crystal_colour black
_exptl_crystal_density_diffrn 1.690
_exptl_crystal_description block
_exptl_crystal_F_000 1580
_exptl_crystal_size_max 0.59
_exptl_crystal_size_mid 0.13
_exptl_crystal_size_min 0.05
_refine_diff_density_max 0.865
_refine_diff_density_min -1.303
_refine_diff_density_rms 0.102
_refine_ls_extinction_method none
_refine_ls_goodness_of_fit_ref 1.134
_refine_ls_hydrogen_treatment constr
_refine_ls_matrix_type full
_refine_ls_number_parameters 460
_refine_ls_number_reflns 4455
_refine_ls_number_restraints 0
_refine_ls_restrained_S_all 1.134
_refine_ls_R_factor_all 0.1160
_refine_ls_R_factor_gt 0.0626
_refine_ls_shift/su_max 0.000
_refine_ls_shift/su_mean 0.000
_refine_ls_structure_factor_coef Fsqd
_refine_ls_weighting_details 'calc w=1/[\s^2^(Fo^2^)+(0.0000P)^2^+21.2676P] where P=(Fo^2^+2Fc^2^)/3'
_refine_ls_weighting_scheme calc
_refine_ls_wR_factor_gt 0.1106
_refine_ls_wR_factor_ref 0.1378
_reflns_number_gt 2865
_reflns_number_total 4455
_reflns_threshold_expression >2sigma(I)
_cod_data_source_file ic300439h_si_002_4.cif
_cod_data_source_block ac12
_cod_original_sg_symbol_H-M 'P 21/c'
_cod_database_code 4329350

loop_
_symmetry_equiv_pos_as_xyz
'x, y, z'
'-x, y+1/2, -z+1/2'
'-x, -y, -z'
'x, -y-1/2, z-1/2'

loop_
_atom_site_label
_atom_site_type_symbol
_atom_site_fract_x
_atom_site_fract_y
_atom_site_fract_z
_atom_site_U_iso_or_equiv
_atom_site_adp_type
_atom_site_occupancy
_atom_site_symmetry_multiplicity
_atom_site_calc_flag
_atom_site_refinement_flags
_atom_site_disorder_assembly
_atom_site_disorder_group
Ru1 Ru -0.26362(7) 0.08751(10) 0.39220(2) 0.0557(3) Uani 1 1 d . . .
S1 S -0.1118(2) 0.1591(3) 0.44643(6) 0.0573(7) Uani 1 1 d . . .
C24 C -0.4489(8) 0.0894(13) 0.3112(2) 0.063(3) Uani 1 1 d . . .
H24A H -0.4132 0.1858 0.3068 0.076 Uiso 1 1 calc R . .
N2 N -0.3814(6) 0.1866(7) 0.42614(15) 0.0359(17) Uani 1 1 d . . .
N3 N -0.2202(6) 0.2718(10) 0.35933(18) 0.053(2) Uani 1 1 d . . .
N4 N -0.1251(7) -0.0018(10) 0.3609(2) 0.057(2) Uani 1 1 d . . .
N6 N -0.3174(6) -0.1136(9) 0.4155(2) 0.056(2) Uani 1 1 d . . .
N1 N -0.3393(7) 0.2465(8) 0.46307(16) 0.0425(18) Uani 1 1 d . . .
C7 C -0.5700(8) 0.0810(11) 0.4494(2) 0.054(3) Uani 1 1 d . . .
H7A H -0.5163 0.0444 0.4728 0.065 Uiso 1 1 calc R . .
N5 N -0.4076(6) 0.0137(10) 0.34606(19) 0.052(2) Uani 1 1 d . . .
C2 C -0.5171(7) 0.1632(8) 0.42059(19) 0.0280(18) Uani 1 1 d . . .
C14 C -0.2773(8) 0.4073(12) 0.3585(2) 0.054(3) Uani 1 1 d . . .
H14A H -0.3363 0.4247 0.3767 0.065 Uiso 1 1 calc R . .
C5 C -0.7784(8) 0.1051(11) 0.4113(2) 0.053(3) Uani 1 1 d . . .
H5A H -0.8676 0.0844 0.4075 0.064 Uiso 1 1 calc R . .
C28 C -0.4627(8) -0.1199(13) 0.3528(2) 0.059(3) Uani 1 1 d . . .
C4 C -0.7250(8) 0.1901(11) 0.3831(2) 0.048(2) Uani 1 1 d . . .
H4A H -0.7796 0.2306 0.3604 0.058 Uiso 1 1 calc R . .
C3 C -0.5969(8) 0.2169(9) 0.38704(19) 0.037(2) Uani 1 1 d . . .
H3A H -0.5626 0.2722 0.3668 0.044 Uiso 1 1 calc R . .
C6 C -0.6995(8) 0.0523(11) 0.4443(2) 0.054(3) Uani 1 1 d . . .
H6A H -0.7343 -0.0050 0.4641 0.065 Uiso 1 1 calc R . .
C17 C -0.1106(9) 0.3608(15) 0.3060(2) 0.068(4) Uani 1 1 d . . .
H17A H -0.0524 0.3422 0.2876 0.082 Uiso 1 1 calc R . .
C18 C -0.1351(8) 0.2477(15) 0.3328(2) 0.068(4) Uani 1 1 d . . .
C30 C -0.4626(10) -0.3210(14) 0.4053(3) 0.073(3) Uani 1 1 d . . .
H30A H -0.5305 -0.3718 0.3886 0.087 Uiso 1 1 calc R . .
C29 C -0.4142(8) -0.1892(12) 0.3918(3) 0.056(3) Uani 1 1 d . . .
C12 C 0.0071(9) 0.4337(13) 0.5591(2) 0.070(3) Uani 1 1 d . . .
H12A H 0.0964 0.4505 0.5666 0.085 Uiso 1 1 calc R . .
C8 C -0.1660(8) 0.3226(11) 0.5131(2) 0.050(2) Uani 1 1 d . . .
C1 C -0.2144(8) 0.2465(10) 0.4747(2) 0.044(2) Uani 1 1 d . . .
C9 C -0.2515(8) 0.3795(11) 0.5381(2) 0.058(3) Uani 1 1 d . . .
H9A H -0.3408 0.3626 0.5308 0.070 Uiso 1 1 calc R . .
C13 C -0.0377(9) 0.3532(11) 0.5247(2) 0.060(3) Uani 1 1 d . . .
H13A H 0.0218 0.3175 0.5082 0.071 Uiso 1 1 calc R . .
C19 C -0.0777(9) 0.0995(15) 0.3351(2) 0.066(3) Uani 1 1 d . . .
C23 C -0.0747(8) -0.1382(14) 0.3654(3) 0.066(3) Uani 1 1 d . . .
H23A H -0.1076 -0.2062 0.3833 0.079 Uiso 1 1 calc R . .
C32 C -0.3165(10) -0.3037(14) 0.4665(3) 0.069(3) Uani 1 1 d . . .
H32A H -0.2821 -0.3418 0.4925 0.083 Uiso 1 1 calc R . .
C15 C -0.2560(8) 0.5222(13) 0.3330(2) 0.064(3) Uani 1 1 d . . .
H15A H -0.2989 0.6166 0.3335 0.076 Uiso 1 1 calc R . .
C31 C -0.4143(10) -0.3798(13) 0.4422(3) 0.072(3) Uani 1 1 d . . .
H31A H -0.4474 -0.4719 0.4511 0.086 Uiso 1 1 calc R . .
C11 C -0.0785(9) 0.4902(12) 0.5828(2) 0.062(3) Uani 1 1 d . . .
H11A H -0.0489 0.5502 0.6059 0.075 Uiso 1 1 calc R . .
C26 C -0.5977(10) -0.1060(17) 0.2886(3) 0.093(5) Uani 1 1 d . . .
H26A H -0.6631 -0.1466 0.2689 0.111 Uiso 1 1 calc R . .
C20 C 0.0207(9) 0.0525(16) 0.3146(2) 0.076(4) Uani 1 1 d . . .
H20A H 0.0535 0.1213 0.2969 0.091 Uiso 1 1 calc R . .
C21 C 0.0714(9) -0.0912(18) 0.3194(3) 0.087(4) Uani 1 1 d . . .
H21A H 0.1376 -0.1219 0.3049 0.105 Uiso 1 1 calc R . .
C27 C -0.5591(9) -0.1822(14) 0.3238(3) 0.078(4) Uani 1 1 d . . .
H27A H -0.5970 -0.2766 0.3288 0.093 Uiso 1 1 calc R . .
C33 C -0.2700(9) -0.1700(12) 0.4520(3) 0.061(3) Uani 1 1 d . . .
H33A H -0.2029 -0.1172 0.4685 0.074 Uiso 1 1 calc R . .
C22 C 0.0249(8) -0.1900(15) 0.3455(3) 0.080(4) Uani 1 1 d . . .
H22A H 0.0588 -0.2894 0.3498 0.096 Uiso 1 1 calc R . .
C10 C -0.2075(10) 0.4582(12) 0.5725(2) 0.066(3) Uani 1 1 d . . .
H10A H -0.2660 0.4914 0.5896 0.079 Uiso 1 1 calc R . .
C25 C -0.5416(9) 0.0295(16) 0.2820(3) 0.086(4) Uani 1 1 d . . .
H25A H -0.5663 0.0821 0.2572 0.103 Uiso 1 1 calc R . .
C16 C -0.1695(10) 0.4971(15) 0.3061(3) 0.073(3) Uani 1 1 d . . .
H16A H -0.1521 0.5749 0.2881 0.088 Uiso 1 1 calc R . .
P1 P 0.2582(3) 1.0679(4) 0.77477(7) 0.0770(10) Uani 1 1 d . . .
F1 F 0.4043(5) 1.0711(6) 0.78993(12) 0.0574(14) Uani 1 1 d . A .
F3 F 0.2711(5) 0.9035(7) 0.75704(15) 0.0805(18) Uani 1 1 d . A .
F4 F 0.2380(5) 0.9996(8) 0.81765(15) 0.094(2) Uani 1 1 d . A .
F6A F 0.1269(10) 1.1279(14) 0.7535(3) 0.061(3) Uani 0.50 1 d P A 1
F2A F 0.2455(11) 1.1167(15) 0.7337(3) 0.045(3) Uani 0.50 1 d P A 1
F5A F 0.2077(11) 1.2070(14) 0.7941(3) 0.052(3) Uani 0.50 1 d P A 1
F2B F 0.3184(12) 1.1573(14) 0.7314(3) 0.053(4) Uani 0.50 1 d P A 2
F5B F 0.2842(11) 1.2605(12) 0.7911(3) 0.047(3) Uani 0.50 1 d P A 2
F6B F 0.0968(8) 1.0061(14) 0.7669(2) 0.053(3) Uani 0.50 1 d P A 2

loop_
_atom_site_aniso_label
_atom_site_aniso_U_11
_atom_site_aniso_U_22
_atom_site_aniso_U_33
_atom_site_aniso_U_23
_atom_site_aniso_U_13
_atom_site_aniso_U_12
Ru1 0.0357(5) 0.0942(7) 0.0410(4) -0.0356(4) 0.0178(3) -0.0126(4)
S1 0.0320(14) 0.097(2) 0.0446(11) -0.0380(12) 0.0110(10) -0.0056(13)
C24 0.051(7) 0.109(9) 0.033(4) -0.031(5) 0.016(4) -0.016(6)
N2 0.030(5) 0.051(5) 0.027(3) -0.015(3) 0.003(3) -0.005(3)
N3 0.036(5) 0.088(7) 0.038(3) -0.039(4) 0.020(3) -0.027(4)
N4 0.046(5) 0.075(7) 0.051(4) -0.048(4) 0.013(4) -0.017(5)
N6 0.031(5) 0.089(7) 0.050(4) -0.041(4) 0.017(3) -0.009(4)
N1 0.031(5) 0.069(5) 0.029(3) -0.025(3) 0.008(3) -0.011(4)
C7 0.045(6) 0.094(8) 0.026(4) 0.016(4) 0.007(4) 0.001(5)
N5 0.023(5) 0.093(7) 0.045(4) -0.042(4) 0.023(3) -0.019(4)
C2 0.029(6) 0.030(5) 0.026(3) -0.003(3) 0.006(3) 0.004(4)
C14 0.052(6) 0.073(7) 0.041(5) -0.031(5) 0.022(4) -0.027(6)
C5 0.030(6) 0.096(8) 0.034(4) -0.015(5) 0.010(4) -0.011(5)
C28 0.034(6) 0.107(10) 0.040(5) -0.033(5) 0.019(4) -0.008(6)
C4 0.033(6) 0.079(7) 0.030(4) 0.005(4) 0.002(4) 0.009(5)
C3 0.039(6) 0.047(6) 0.028(4) 0.006(3) 0.013(3) 0.001(4)
C6 0.044(7) 0.088(8) 0.037(4) -0.004(4) 0.023(4) -0.021(5)
C17 0.052(7) 0.122(11) 0.034(5) -0.039(6) 0.020(4) -0.044(7)
C18 0.030(6) 0.139(11) 0.038(5) -0.049(6) 0.015(4) -0.020(6)
C30 0.051(7) 0.112(10) 0.063(6) -0.037(6) 0.033(5) -0.016(7)
C29 0.034(6) 0.072(8) 0.071(6) -0.038(6) 0.035(5) -0.017(5)
C12 0.035(6) 0.125(10) 0.052(5) -0.041(6) 0.006(4) -0.008(6)
C8 0.034(6) 0.080(7) 0.034(4) -0.027(4) 0.003(4) -0.006(5)
C1 0.025(6) 0.066(7) 0.042(4) -0.027(4) 0.010(4) -0.010(4)
C9 0.039(6) 0.098(9) 0.040(4) -0.035(5) 0.011(4) -0.006(5)
C13 0.033(6) 0.101(9) 0.043(5) -0.031(5) 0.001(4) -0.002(5)
C19 0.036(6) 0.128(11) 0.035(4) -0.037(6) 0.009(4) -0.022(7)
C23 0.040(7) 0.107(10) 0.052(5) -0.038(6) 0.016(4) -0.014(6)
C32 0.049(8) 0.087(10) 0.079(7) -0.021(6) 0.031(6) 0.010(6)
C15 0.052(7) 0.100(9) 0.042(5) -0.016(5) 0.016(4) -0.027(6)
C31 0.047(8) 0.078(9) 0.104(8) -0.032(7) 0.057(7) -0.012(6)
C11 0.049(7) 0.095(8) 0.040(5) -0.032(5) -0.001(4) -0.005(6)
C26 0.059(8) 0.183(14) 0.041(5) -0.046(7) 0.022(5) -0.048(9)
C20 0.023(6) 0.172(13) 0.036(5) -0.031(6) 0.017(4) -0.005(7)
C21 0.032(7) 0.190(15) 0.042(5) -0.045(7) 0.012(5) 0.011(8)
C27 0.045(7) 0.131(11) 0.063(6) -0.047(7) 0.029(5) -0.041(7)
C33 0.042(7) 0.074(8) 0.073(7) -0.042(6) 0.025(5) 0.001(6)
C22 0.037(7) 0.149(12) 0.054(6) -0.052(7) 0.011(5) 0.008(6)
C10 0.057(7) 0.102(9) 0.045(5) -0.035(5) 0.023(5) -0.008(6)
C25 0.052(8) 0.171(14) 0.040(5) -0.039(6) 0.021(5) -0.054(8)
C16 0.063(8) 0.118(11) 0.043(5) -0.030(6) 0.021(5) -0.037(7)
P1 0.067(2) 0.110(3) 0.0481(14) -0.0390(16) -0.0099(13) 0.0427(19)
F1 0.060(4) 0.068(4) 0.044(2) -0.004(2) 0.005(2) -0.010(3)
F3 0.085(4) 0.096(5) 0.068(3) -0.042(3) 0.035(3) -0.021(4)
F4 0.083(4) 0.141(6) 0.067(3) -0.048(4) 0.039(3) -0.029(4)
F6A 0.045(8) 0.077(9) 0.064(6) -0.007(6) 0.017(6) 0.003(6)
F2A 0.039(9) 0.069(9) 0.028(5) 0.002(5) 0.004(5) -0.006(6)
F5A 0.048(9) 0.058(9) 0.052(6) -0.020(5) 0.011(6) 0.003(6)
F2B 0.068(11) 0.053(8) 0.042(5) 0.009(5) 0.020(7) 0.015(7)
F5B 0.057(9) 0.036(7) 0.049(5) -0.013(5) 0.016(6) -0.002(6)
F6B 0.032(6) 0.088(9) 0.040(5) -0.015(5) 0.012(4) -0.016(6)

loop_
_atom_type_symbol
_atom_type_description
_atom_type_scat_dispersion_real
_atom_type_scat_dispersion_imag
_atom_type_scat_source
C C 0.0033 0.0016 'International Tables Vol C Tables 4.2.6.8 and 6.1.1.4'
H H 0.0000 0.0000 'International Tables Vol C Tables 4.2.6.8 and 6.1.1.4'
N N 0.0061 0.0033 'International Tables Vol C Tables 4.2.6.8 and 6.1.1.4'
F F 0.0171 0.0103 'International Tables Vol C Tables 4.2.6.8 and 6.1.1.4'
P P 0.1023 0.0942 'International Tables Vol C Tables 4.2.6.8 and 6.1.1.4'
S S 0.1246 0.1234 'International Tables Vol C Tables 4.2.6.8 and 6.1.1.4'
Ru Ru -1.2594 0.8363 'International Tables Vol C Tables 4.2.6.8 and 6.1.1.4'

loop_
_geom_angle_atom_site_label_1
_geom_angle_atom_site_label_2
_geom_angle_atom_site_label_3
_geom_angle
N2 Ru1 N6 85.9(3)
N2 Ru1 N3 99.6(3)
N6 Ru1 N3 170.1(2)
N2 Ru1 N4 173.6(3)
N6 Ru1 N4 97.0(3)
N3 Ru1 N4 78.3(3)
N2 Ru1 N5 96.2(2)
N6 Ru1 N5 78.4(3)
N3 Ru1 N5 92.7(3)
N4 Ru1 N5 90.0(2)
N2 Ru1 S1 81.56(18)
N6 Ru1 S1 97.9(2)
N3 Ru1 S1 91.08(19)
N4 Ru1 S1 92.34(19)
N5 Ru1 S1 175.9(2)
C1 S1 Ru1 97.7(3)
N5 C24 C25 121.4(10)
N5 C24 H24A 119.3
C25 C24 H24A 119.3
N1 N2 C2 110.8(5)
N1 N2 Ru1 122.7(5)
C2 N2 Ru1 124.0(4)
C14 N3 C18 117.5(9)
C14 N3 Ru1 125.6(5)
C18 N3 Ru1 116.5(8)
C23 N4 C19 118.7(9)
C23 N4 Ru1 126.4(7)
C19 N4 Ru1 114.7(7)
C33 N6 C29 119.2(9)
C33 N6 Ru1 125.4(7)
C29 N6 Ru1 115.3(7)
C1 N1 N2 116.3(6)
C6 C7 C2 120.5(7)
C6 C7 H7A 119.7
C2 C7 H7A 119.7
C28 N5 C24 118.9(8)
C28 N5 Ru1 115.6(6)
C24 N5 Ru1 125.5(7)
C3 C2 C7 118.9(7)
C3 C2 N2 122.0(6)
C7 C2 N2 119.1(6)
N3 C14 C15 124.0(8)
N3 C14 H14A 118.0
C15 C14 H14A 118.0
C6 C5 C4 118.4(8)
C6 C5 H5A 120.8
C4 C5 H5A 120.8
N5 C28 C27 120.9(10)
N5 C28 C29 114.4(8)
C27 C28 C29 124.7(10)
C3 C4 C5 121.9(7)
C3 C4 H4A 119.0
C5 C4 H4A 119.0
C4 C3 C2 119.6(7)
C4 C3 H3A 120.2
C2 C3 H3A 120.2
C5 C6 C7 120.7(7)
C5 C6 H6A 119.7
C7 C6 H6A 119.7
C16 C17 C18 120.2(9)
C16 C17 H17A 119.9
C18 C17 H17A 119.9
N3 C18 C17 120.7(11)
N3 C18 C19 114.7(10)
C17 C18 C19 124.6(9)
C31 C30 C29 120.8(10)
C31 C30 H30A 119.6
C29 C30 H30A 119.6
N6 C29 C30 120.4(10)
N6 C29 C28 116.2(9)
C30 C29 C28 123.3(9)
C13 C12 C11 119.7(8)
C13 C12 H12A 120.2
C11 C12 H12A 120.2
C13 C8 C9 117.1(7)
C13 C8 C1 121.9(7)
C9 C8 C1 120.7(8)
N1 C1 C8 117.2(7)
N1 C1 S1 121.5(5)
C8 C1 S1 121.3(6)
C10 C9 C8 120.9(8)
C10 C9 H9A 119.5
C8 C9 H9A 119.5
C12 C13 C8 122.2(8)
C12 C13 H13A 118.9
C8 C13 H13A 118.9
N4 C19 C20 118.9(12)
N4 C19 C18 115.4(8)
C20 C19 C18 125.7(11)
N4 C23 C22 124.2(11)
N4 C23 H23A 117.9
C22 C23 H23A 117.9
C31 C32 C33 118.4(11)
C31 C32 H32A 120.8
C33 C32 H32A 120.8
C14 C15 C16 118.2(11)
C14 C15 H15A 120.9
C16 C15 H15A 120.9
C30 C31 C32 119.3(11)
C30 C31 H31A 120.4
C32 C31 H31A 120.4
C10 C11 C12 119.4(8)
C10 C11 H11A 120.3
C12 C11 H11A 120.3
C27 C26 C25 119.5(10)
C27 C26 H26A 120.2
C25 C26 H26A 120.2
C21 C20 C19 121.5(11)
C21 C20 H20A 119.3
C19 C20 H20A 119.3
C22 C21 C20 119.1(9)
C22 C21 H21A 120.4
C20 C21 H21A 120.4
C26 C27 C28 119.5(11)
C26 C27 H27A 120.3
C28 C27 H27A 120.3
N6 C33 C32 121.9(10)
N6 C33 H33A 119.1
C32 C33 H33A 119.1
C21 C22 C23 117.5(12)
C21 C22 H22A 121.2
C23 C22 H22A 121.2
C9 C10 C11 120.6(8)
C9 C10 H10A 119.7
C11 C10 H10A 119.7
C26 C25 C24 119.8(11)
C26 C25 H25A 120.1
C24 C25 H25A 120.1
C17 C16 C15 119.3(11)
C17 C16 H16A 120.3
C15 C16 H16A 120.3
F2A P1 F5A 100.3(7)
F2A P1 F1 104.5(5)
F5A P1 F1 104.1(5)
F2A P1 F6A 60.7(6)
F5A P1 F6A 64.6(6)
F1 P1 F6A 156.8(6)
F2A P1 F3 85.1(6)
F5A P1 F3 162.9(6)
F1 P1 F3 90.0(3)
F6A P1 F3 105.3(5)
F2A P1 F4 166.3(6)
F5A P1 F4 79.6(5)
F1 P1 F4 88.7(3)
F6A P1 F4 107.8(5)
F3 P1 F4 91.3(4)
F2A P1 F6B 90.2(6)
F5A P1 F6B 85.3(6)
F1 P1 F6B 160.5(5)
F6A P1 F6B 42.6(5)
F3 P1 F6B 78.4(4)
F4 P1 F6B 76.0(4)
F2A P1 F5B 89.7(6)
F5A P1 F5B 32.2(4)
F1 P1 F5B 77.6(5)
F6A P1 F5B 84.3(6)
F3 P1 F5B 164.9(5)
F4 P1 F5B 96.8(4)
F6B P1 F5B 115.8(5)
F2A P1 F2B 26.9(6)
F5A P1 F2B 100.0(6)
F1 P1 F2B 78.6(5)
F6A P1 F2B 83.5(6)
F3 P1 F2B 92.1(4)
F4 P1 F2B 166.9(5)
F6B P1 F2B 117.1(5)
F5B P1 F2B 77.2(5)
F2A F6A P1 55.6(6)
F2A F6A F5A 91.7(8)
P1 F6A F5A 56.8(5)
P1 F2A F6A 63.7(6)
P1 F5A F6A 58.6(5)

loop_
_geom_bond_atom_site_label_1
_geom_bond_atom_site_label_2
_geom_bond_distance
Ru1 N2 2.010(6)
Ru1 N6 2.053(8)
Ru1 N3 2.054(8)
Ru1 N4 2.081(7)
Ru1 N5 2.098(6)
Ru1 S1 2.318(2)
S1 C1 1.727(8)
C24 N5 1.357(11)
C24 C25 1.379(11)
C24 H24A 0.9500
N2 N1 1.355(7)
N2 C2 1.433(9)
N3 C14 1.337(12)
N3 C18 1.375(9)
N4 C23 1.315(12)
N4 C19 1.389(12)
N6 C33 1.343(11)
N6 C29 1.368(10)
N1 C1 1.318(9)
C7 C6 1.377(11)
C7 C2 1.391(10)
C7 H7A 0.9500
N5 C28 1.349(12)
C2 C3 1.380(9)
C14 C15 1.366(12)
C14 H14A 0.9500
C5 C6 1.361(11)
C5 C4 1.391(11)
C5 H5A 0.9500
C28 C27 1.404(11)
C28 C29 1.463(13)
C4 C3 1.361(10)
C4 H4A 0.9500
C3 H3A 0.9500
C6 H6A 0.9500
C17 C16 1.355(14)
C17 C18 1.392(15)
C17 H17A 0.9500
C18 C19 1.438(15)
C30 C31 1.365(14)
C30 C29 1.373(14)
C30 H30A 0.9500
C12 C13 1.374(11)
C12 C11 1.386(11)
C12 H12A 0.9500
C8 C13 1.379(11)
C8 C9 1.415(10)
C8 C1 1.471(10)
C9 C10 1.364(10)
C9 H9A 0.9500
C13 H13A 0.9500
C19 C20 1.396(12)
C23 C22 1.407(11)
C23 H23A 0.9500
C32 C31 1.388(13)
C32 C33 1.393(14)
C32 H32A 0.9500
C15 C16 1.395(12)
C15 H15A 0.9500
C31 H31A 0.9500
C11 C10 1.383(12)
C11 H11A 0.9500
C26 C27 1.363(15)
C26 C25 1.368(16)
C26 H26A 0.9500
C20 C21 1.376(16)
C20 H20A 0.9500
C21 C22 1.376(16)
C21 H21A 0.9500
C27 H27A 0.9500
C33 H33A 0.9500
C22 H22A 0.9500
C10 H10A 0.9500
C25 H25A 0.9500
C16 H16A 0.9500
P1 F2A 1.428(11)
P1 F5A 1.522(11)
P1 F1 1.550(5)
P1 F6A 1.552(11)
P1 F3 1.580(6)
P1 F4 1.601(6)
P1 F6B 1.772(10)
P1 F5B 1.792(11)
P1 F2B 1.849(11)
F6A F2A 1.510(14)
F6A F5A 1.644(14)

loop_
_geom_torsion_atom_site_label_1
_geom_torsion_atom_site_label_2
_geom_torsion_atom_site_label_3
_geom_torsion_atom_site_label_4
_geom_torsion
N2 Ru1 S1 C1 -0.9(4)
N6 Ru1 S1 C1 -85.6(4)
N3 Ru1 S1 C1 98.6(4)
N4 Ru1 S1 C1 177.0(4)
N5 Ru1 S1 C1 -59(3)
N6 Ru1 N2 N1 96.8(6)
N3 Ru1 N2 N1 -91.4(6)
N4 Ru1 N2 N1 -20(3)
N5 Ru1 N2 N1 174.7(6)
S1 Ru1 N2 N1 -1.8(6)
N6 Ru1 N2 C2 -63.8(6)
N3 Ru1 N2 C2 108.0(6)
N4 Ru1 N2 C2 179(100)
N5 Ru1 N2 C2 14.1(6)
S1 Ru1 N2 C2 -162.3(6)
N2 Ru1 N3 C14 -9.6(7)
N6 Ru1 N3 C14 114.1(16)
N4 Ru1 N3 C14 176.6(7)
N5 Ru1 N3 C14 87.2(7)
S1 Ru1 N3 C14 -91.3(6)
N2 Ru1 N3 C18 177.8(5)
N6 Ru1 N3 C18 -58.4(19)
N4 Ru1 N3 C18 4.0(6)
N5 Ru1 N3 C18 -85.4(6)
S1 Ru1 N3 C18 96.2(5)
N2 Ru1 N4 C23 102(3)
N6 Ru1 N4 C23 -14.2(8)
N3 Ru1 N4 C23 174.6(8)
N5 Ru1 N4 C23 -92.6(8)
S1 Ru1 N4 C23 84.0(7)
N2 Ru1 N4 C19 -73(3)
N6 Ru1 N4 C19 170.4(6)
N3 Ru1 N4 C19 -0.8(5)
N5 Ru1 N4 C19 92.0(6)
S1 Ru1 N4 C19 -91.4(5)
N2 Ru1 N6 C33 -80.3(6)
N3 Ru1 N6 C33 154.9(15)
N4 Ru1 N6 C33 93.9(6)
N5 Ru1 N6 C33 -177.6(7)
S1 Ru1 N6 C33 0.5(6)
N2 Ru1 N6 C29 96.1(5)
N3 Ru1 N6 C29 -28.7(19)
N4 Ru1 N6 C29 -89.7(5)
N5 Ru1 N6 C29 -1.1(5)
S1 Ru1 N6 C29 177.0(5)
C2 N2 N1 C1 167.6(7)
Ru1 N2 N1 C1 4.7(10)
C25 C24 N5 C28 -2.8(12)
C25 C24 N5 Ru1 177.9(6)
N2 Ru1 N5 C28 -84.8(6)
N6 Ru1 N5 C28 -0.2(5)
N3 Ru1 N5 C28 175.2(6)
N4 Ru1 N5 C28 96.9(6)
S1 Ru1 N5 C28 -27(3)
N2 Ru1 N5 C24 94.5(6)
N6 Ru1 N5 C24 179.1(7)
N3 Ru1 N5 C24 -5.5(7)
N4 Ru1 N5 C24 -83.8(7)
S1 Ru1 N5 C24 152(3)
C6 C7 C2 C3 0.8(13)
C6 C7 C2 N2 -177.9(8)
N1 N2 C2 C3 128.5(7)
Ru1 N2 C2 C3 -68.9(9)
N1 N2 C2 C7 -52.9(9)
Ru1 N2 C2 C7 109.7(7)
C18 N3 C14 C15 0.0(12)
Ru1 N3 C14 C15 -172.5(6)
C24 N5 C28 C27 1.5(12)
Ru1 N5 C28 C27 -179.1(6)
C24 N5 C28 C29 -177.9(7)
Ru1 N5 C28 C29 1.5(9)
C6 C5 C4 C3 2.3(13)
C5 C4 C3 C2 -2.3(13)
C7 C2 C3 C4 0.7(12)
N2 C2 C3 C4 179.3(7)
C4 C5 C6 C7 -0.7(14)
C2 C7 C6 C5 -0.7(14)
C14 N3 C18 C17 -0.4(11)
Ru1 N3 C18 C17 172.8(6)
C14 N3 C18 C19 -179.7(7)
Ru1 N3 C18 C19 -6.5(9)
C16 C17 C18 N3 0.8(13)
C16 C17 C18 C19 -180.0(9)
C33 N6 C29 C30 0.1(11)
Ru1 N6 C29 C30 -176.6(6)
C33 N6 C29 C28 178.9(7)
Ru1 N6 C29 C28 2.2(9)
C31 C30 C29 N6 -0.7(13)
C31 C30 C29 C28 -179.4(8)
N5 C28 C29 N6 -2.4(11)
C27 C28 C29 N6 178.2(8)
N5 C28 C29 C30 176.4(8)
C27 C28 C29 C30 -3.0(13)
N2 N1 C1 C8 174.9(8)
N2 N1 C1 S1 -5.8(11)
C13 C8 C1 N1 -168.2(9)
C9 C8 C1 N1 6.1(14)
C13 C8 C1 S1 12.5(13)
C9 C8 C1 S1 -173.2(8)
Ru1 S1 C1 N1 3.9(8)
Ru1 S1 C1 C8 -176.8(7)
C13 C8 C9 C10 -1.4(15)
C1 C8 C9 C10 -176.0(9)
C11 C12 C13 C8 -1.7(17)
C9 C8 C13 C12 0.8(15)
C1 C8 C13 C12 175.3(10)
C23 N4 C19 C20 0.7(12)
Ru1 N4 C19 C20 176.4(6)
C23 N4 C19 C18 -178.2(8)
Ru1 N4 C19 C18 -2.4(9)
N3 C18 C19 N4 5.8(11)
C17 C18 C19 N4 -173.5(8)
N3 C18 C19 C20 -173.0(8)
C17 C18 C19 C20 7.7(14)
C19 N4 C23 C22 -0.4(13)
Ru1 N4 C23 C22 -175.6(6)
N3 C14 C15 C16 0.0(13)
C29 C30 C31 C32 1.0(14)
C33 C32 C31 C30 -0.7(13)
C13 C12 C11 C10 3.2(17)
N4 C19 C20 C21 -0.1(13)
C18 C19 C20 C21 178.7(9)
C19 C20 C21 C22 -0.8(15)
C25 C26 C27 C28 0.4(15)
N5 C28 C27 C26 -0.3(13)
C29 C28 C27 C26 179.1(9)
C29 N6 C33 C32 0.2(12)
Ru1 N6 C33 C32 176.5(6)
C31 C32 C33 N6 0.2(13)
C20 C21 C22 C23 1.1(14)
N4 C23 C22 C21 -0.5(14)
C8 C9 C10 C11 2.9(16)
C12 C11 C10 C9 -3.8(16)
C27 C26 C25 C24 -1.6(16)
N5 C24 C25 C26 2.9(14)
C18 C17 C16 C15 -0.8(14)
C14 C15 C16 C17 0.4(13)
F5A P1 F6A F2A 119.5(9)
F1 P1 F6A F2A 54.5(13)
F3 P1 F6A F2A -75.3(7)
F4 P1 F6A F2A -171.8(7)
F6B P1 F6A F2A -128.1(9)
F5B P1 F6A F2A 92.9(7)
F2B P1 F6A F2A 15.1(8)
F2A P1 F6A F5A -119.5(9)
F1 P1 F6A F5A -65.0(12)
F3 P1 F6A F5A 165.2(6)
F4 P1 F6A F5A 68.7(6)
F6B P1 F6A F5A 112.4(8)
F5B P1 F6A F5A -26.7(6)
F2B P1 F6A F5A -104.4(7)
F5A P1 F2A F6A -53.1(7)
F1 P1 F2A F6A -160.7(6)
F3 P1 F2A F6A 110.5(6)
F4 P1 F2A F6A 35(3)
F6B P1 F2A F6A 32.2(6)
F5B P1 F2A F6A -83.6(7)
F2B P1 F2A F6A -145.0(19)
F5A F6A F2A P1 46.8(6)
F2A P1 F5A F6A 50.5(7)
F1 P1 F5A F6A 158.5(6)
F3 P1 F5A F6A -56.8(18)
F4 P1 F5A F6A -115.6(6)
F6B P1 F5A F6A -38.9(5)
F5B P1 F5A F6A 123.1(13)
F2B P1 F5A F6A 77.8(7)
F2A F6A F5A P1 -45.9(7)
